data_7122814
loop_
_publ_author_name
'Sun, Meng'
'Wan, Xiao'
'Zhou, Si-Jia'
'Mei, Guang-Jian'
'Shi, Feng'

_publ_section_title
;
 Iridium and a Br\/onsted acid cooperatively catalyzed chemodivergent and
 stereoselective reactions of vinyl benzoxazinones with azlactones.
;
_journal_name_full 'Chemical communications (Cambridge, England)'
_journal_paper_doi 10.1039/c8cc08962k
_journal_year 2019
_chemical_absolute_configuration rmad
_chemical_formula_moiety 'C28 H26 N2 O6 S, C3 H8 O'
_chemical_formula_sum 'C31 H34 N2 O7 S'
_chemical_formula_weight 578.66
_space_group_crystal_system orthorhombic
_space_group_IT_number 19
_space_group_name_Hall 'P 2ac 2ab'
_space_group_name_H-M_alt 'P 21 21 21'
_symmetry_space_group_name_Hall 'P 2ac 2ab'
_symmetry_space_group_name_H-M 'P 21 21 21'
_atom_sites_solution_hydrogens geom
_atom_sites_solution_primary dual
_audit_creation_date 2018-01-04
_audit_creation_method
;
Olex2 1.2
(compiled 2017.08.10 svn.r3458 for OlexSys, GUI svn.r5381)
;
_audit_update_record
;
2018-10-21 deposited with the CCDC.
2019-01-02 downloaded from the CCDC.
;
_cell_angle_alpha 90
_cell_angle_beta 90
_cell_angle_gamma 90
_cell_formula_units_Z 4
_cell_length_a 7.8782(19)
_cell_length_b 10.747(3)
_cell_length_c 35.997(8)
_cell_measurement_reflns_used 7990
_cell_measurement_temperature 296(2)
_cell_measurement_theta_max 25.64
_cell_measurement_theta_min 2.21
_cell_volume 3047.8(13)
_computing_cell_refinement 'SAINT v7.68A (Bruker, 2009)'
_computing_data_reduction 'SAINT v7.68A (Bruker, 2009)'
_computing_molecular_graphics 'Olex2 (Dolomanov et al., 2009)'
_computing_publication_material 'Olex2 (Dolomanov et al., 2009)'
_computing_structure_refinement 'ShelXL (Sheldrick, 2015)'
_computing_structure_solution 'ShelXT (Sheldrick, 2015)'
_diffrn_ambient_temperature 296.15
_diffrn_measured_fraction_theta_full 0.998
_diffrn_measured_fraction_theta_max 0.954
_diffrn_measurement_device_type 'Bruker APEX-II CCD'
_diffrn_measurement_method '\f and \w scans'
_diffrn_radiation_monochromator graphite
_diffrn_radiation_type MoK\a
_diffrn_radiation_wavelength 0.71073
_diffrn_reflns_av_R_equivalents 0.0953
_diffrn_reflns_av_unetI/netI 0.0646
_diffrn_reflns_Laue_measured_fraction_full 0.998
_diffrn_reflns_Laue_measured_fraction_max 0.954
_diffrn_reflns_limit_h_max 10
_diffrn_reflns_limit_h_min -10
_diffrn_reflns_limit_k_max 14
_diffrn_reflns_limit_k_min -14
_diffrn_reflns_limit_l_max 29
_diffrn_reflns_limit_l_min -47
_diffrn_reflns_number 22026
_diffrn_reflns_point_group_measured_fraction_full 0.999
_diffrn_reflns_point_group_measured_fraction_max 0.930
_diffrn_reflns_theta_full 25.242
_diffrn_reflns_theta_max 28.484
_diffrn_reflns_theta_min 2.544
_diffrn_standards_number 0
_exptl_absorpt_coefficient_mu 0.154
_exptl_absorpt_correction_type none
_exptl_crystal_colour colourless
_exptl_crystal_colour_primary colourless
_exptl_crystal_density_diffrn 1.261
_exptl_crystal_description block
_exptl_crystal_F_000 1224
_exptl_crystal_size_max 0.3
_exptl_crystal_size_mid 0.2
_exptl_crystal_size_min 0.15
_refine_diff_density_max 0.360
_refine_diff_density_min -0.288
_refine_diff_density_rms 0.052
_refine_ls_abs_structure_details
;
 Flack x determined using 1791 quotients [(I+)-(I-)]/[(I+)+(I-)]
 (Parsons, Flack and Wagner, Acta Cryst. B69 (2013) 249-259).
;
_refine_ls_abs_structure_Flack 0.09(4)
_refine_ls_extinction_method none
_refine_ls_goodness_of_fit_ref 1.081
_refine_ls_hydrogen_treatment constr
_refine_ls_matrix_type full
_refine_ls_number_parameters 375
_refine_ls_number_reflns 7198
_refine_ls_number_restraints 0
_refine_ls_restrained_S_all 1.081
_refine_ls_R_factor_all 0.0780
_refine_ls_R_factor_gt 0.0565
_refine_ls_shift/su_max 0.001
_refine_ls_shift/su_mean 0.000
_refine_ls_structure_factor_coef Fsqd
_refine_ls_weighting_details 'w=1/[\s^2^(Fo^2^)+(0.0738P)^2^] where P=(Fo^2^+2Fc^2^)/3'
_refine_ls_weighting_scheme calc
_refine_ls_wR_factor_gt 0.1332
_refine_ls_wR_factor_ref 0.1412
_reflns_Friedel_coverage 0.720
_reflns_Friedel_fraction_full 1.000
_reflns_Friedel_fraction_max 0.899
_reflns_number_gt 5459
_reflns_number_total 7198
_reflns_threshold_expression 'I > 2\s(I)'
_cod_data_source_file c8cc08962k2.cif
_cod_data_source_block sf_20171231_m_0m
_cod_original_cell_volume 3047.8(12)
_cod_database_code 7122814
_shelx_shelxl_version_number 2017/1
_shelx_space_group_comment
;
The symmetry employed for this shelxl refinement is uniquely defined
by the following loop, which should always be used as a source of
symmetry information in preference to the above space-group names.
They are only intended as comments.
;
_shelx_estimated_absorpt_t_max 0.977
_shelx_estimated_absorpt_t_min 0.955
_olex2_refinement_description
;
1. Fixed Uiso
 At 1.2 times of:
  All C(H) groups, All C(H,H) groups, All N(H) groups
 At 1.5 times of:
  All C(H,H,H) groups, All O(H) groups
2.a Ternary CH refined with riding coordinates:
 C1(H1), C29(H29)
2.b Secondary CH2 refined with riding coordinates:
 C13(H13A,H13B)
2.c Aromatic/amide H refined with riding coordinates:
 N2(H2), C6(H6), C7(H7), C8(H8), C9(H9), C10(H10), C17(H17), C18(H18),
 C19(H19), C20(H20), C21(H21), C23(H23), C24(H24), C26(H26), C27(H27)
2.d X=CH2 refined with riding coordinates:
 C11(H11A,H11B)
2.e Idealised Me refined as rotating group:
 C14(H14A,H14B,H14C), C28(H28A,H28B,H28C), C30(H30A,H30B,H30C), C31(H31A,H31B,
 H31C)
2.f Idealised tetrahedral OH refined as rotating group:
 O7(H7A)
;
_olex2_submission_special_instructions 'No special instructions were received'

loop_
_space_group_symop_operation_xyz
'x, y, z'
'-x+1/2, -y, z+1/2'
'x+1/2, -y+1/2, -z'
'-x, y+1/2, -z+1/2'

loop_
_atom_site_label
_atom_site_type_symbol
_atom_site_fract_x
_atom_site_fract_y
_atom_site_fract_z
_atom_site_U_iso_or_equiv
_atom_site_adp_type
_atom_site_occupancy
_atom_site_site_symmetry_order
_atom_site_calc_flag
_atom_site_refinement_flags_posn
S1 S 0.31786(12) 0.29625(8) 0.12117(3) 0.0543(2) Uani 1 1 d .
O1 O 0.4680(3) 0.5148(2) 0.15588(6) 0.0534(6) Uani 1 1 d .
O2 O 0.7129(3) 0.7421(2) 0.14979(7) 0.0558(6) Uani 1 1 d .
O3 O 0.6580(3) 0.7649(2) 0.06820(7) 0.0635(7) Uani 1 1 d .
O4 O 0.6894(3) 0.5627(2) 0.08189(7) 0.0592(6) Uani 1 1 d .
O5 O 0.2362(4) 0.3256(2) 0.15539(8) 0.0693(7) Uani 1 1 d .
O6 O 0.2283(4) 0.2293(3) 0.09343(8) 0.0752(8) Uani 1 1 d .
N2 N 0.4365(3) 0.7533(2) 0.13443(7) 0.0419(6) Uani 1 1 d .
H2 H 0.342701 0.792690 0.137769 0.050 Uiso 1 1 calc R
N1 N 0.3722(4) 0.4352(2) 0.10089(7) 0.0468(6) Uani 1 1 d .
C1 C 0.2905(4) 0.6755(3) 0.07920(8) 0.0448(7) Uani 1 1 d .
H1 H 0.188143 0.658331 0.093778 0.054 Uiso 1 1 calc R
C2 C 0.4453(4) 0.6596(3) 0.10559(8) 0.0386(6) Uani 1 1 d .
C3 C 0.4340(4) 0.5304(3) 0.12358(9) 0.0421(6) Uani 1 1 d .
C4 C 0.3526(4) 0.4557(3) 0.06134(9) 0.0482(7) Uani 1 1 d .
C5 C 0.3051(4) 0.5741(3) 0.05004(9) 0.0472(7) Uani 1 1 d .
C6 C 0.2792(6) 0.5962(4) 0.01243(9) 0.0633(10) Uani 1 1 d .
H6 H 0.244824 0.674637 0.004565 0.076 Uiso 1 1 calc R
C7 C 0.3037(8) 0.5039(4) -0.01312(11) 0.0808(13) Uani 1 1 d .
H7 H 0.282809 0.519044 -0.038148 0.097 Uiso 1 1 calc R
C8 C 0.3589(7) 0.3892(4) -0.00185(11) 0.0835(15) Uani 1 1 d .
H8 H 0.379643 0.327639 -0.019435 0.100 Uiso 1 1 calc R
C9 C 0.3843(6) 0.3637(4) 0.03563(10) 0.0671(10) Uani 1 1 d .
H9 H 0.422133 0.285779 0.043208 0.081 Uiso 1 1 calc R
C10 C 0.2738(6) 0.8051(3) 0.06396(10) 0.0627(10) Uani 1 1 d .
H10 H 0.364553 0.837853 0.050640 0.075 Uiso 1 1 calc R
C11 C 0.1416(8) 0.8733(4) 0.06826(15) 0.0946(16) Uani 1 1 d .
H11A H 0.048833 0.843068 0.081449 0.113 Uiso 1 1 calc R
H11B H 0.138457 0.952951 0.058180 0.113 Uiso 1 1 calc R
C12 C 0.6138(4) 0.6725(3) 0.08332(9) 0.0456(7) Uani 1 1 d .
C13 C 0.8407(6) 0.5529(5) 0.05899(17) 0.0961(17) Uani 1 1 d .
H13A H 0.822364 0.595671 0.035595 0.115 Uiso 1 1 calc R
H13B H 0.935480 0.592439 0.071519 0.115 Uiso 1 1 calc R
C14 C 0.8782(10) 0.4305(7) 0.0523(3) 0.211(6) Uani 1 1 d .
H14A H 0.840663 0.408257 0.027868 0.316 Uiso 1 1 calc GR
H14B H 0.821692 0.379290 0.070348 0.316 Uiso 1 1 calc GR
H14C H 0.998644 0.418258 0.054178 0.316 Uiso 1 1 calc GR
C15 C 0.5705(4) 0.7806(3) 0.15618(8) 0.0417(7) Uani 1 1 d .
C16 C 0.5320(4) 0.8618(3) 0.18905(9) 0.0426(7) Uani 1 1 d .
C17 C 0.4083(5) 0.9522(3) 0.18873(10) 0.0566(8) Uani 1 1 d .
H17 H 0.343018 0.964071 0.167497 0.068 Uiso 1 1 calc R
C18 C 0.3800(6) 1.0257(4) 0.21967(11) 0.0706(11) Uani 1 1 d .
H18 H 0.297202 1.087345 0.219285 0.085 Uiso 1 1 calc R
C19 C 0.4772(6) 1.0060(4) 0.25131(11) 0.0715(12) Uani 1 1 d .
H19 H 0.458655 1.054640 0.272291 0.086 Uiso 1 1 calc R
C20 C 0.5974(6) 0.9179(4) 0.25199(10) 0.0678(11) Uani 1 1 d .
H20 H 0.659917 0.904579 0.273538 0.081 Uiso 1 1 calc R
C21 C 0.6288(5) 0.8465(3) 0.22073(9) 0.0548(8) Uani 1 1 d .
H21 H 0.715506 0.787787 0.221051 0.066 Uiso 1 1 calc R
C22 C 0.5105(5) 0.2217(3) 0.13014(9) 0.0529(8) Uani 1 1 d .
C23 C 0.6065(7) 0.2561(3) 0.16054(12) 0.0753(12) Uani 1 1 d .
H23 H 0.570213 0.320372 0.175911 0.090 Uiso 1 1 calc R
C24 C 0.7564(7) 0.1946(4) 0.16803(13) 0.0797(13) Uani 1 1 d .
H24 H 0.821689 0.220468 0.188131 0.096 Uiso 1 1 calc R
C25 C 0.8122(6) 0.0974(3) 0.14700(12) 0.0690(11) Uani 1 1 d .
C26 C 0.7110(7) 0.0613(4) 0.11705(12) 0.0762(12) Uani 1 1 d .
H26 H 0.745284 -0.005449 0.102421 0.091 Uiso 1 1 calc R
C27 C 0.5608(7) 0.1223(4) 0.10850(11) 0.0719(12) Uani 1 1 d .
H27 H 0.494963 0.096526 0.088482 0.086 Uiso 1 1 calc R
C28 C 0.9724(7) 0.0307(5) 0.15602(16) 0.0935(15) Uani 1 1 d .
H28A H 1.055651 0.047921 0.137227 0.140 Uiso 1 1 calc GR
H28B H 0.951104 -0.057161 0.156946 0.140 Uiso 1 1 calc GR
H28C H 1.013903 0.058401 0.179692 0.140 Uiso 1 1 calc GR
O7 O 0.0761(3) 0.6989(3) 0.16041(8) 0.0768(8) Uani 1 1 d .
H7A H -0.022410 0.722468 0.158305 0.115 Uiso 1 1 calc GR
C29 C 0.0897(5) 0.6168(4) 0.19172(12) 0.0736(12) Uani 1 1 d .
H29 H 0.197363 0.571849 0.189293 0.088 Uiso 1 1 calc R
C30 C -0.0473(8) 0.5235(5) 0.19169(18) 0.1050(18) Uani 1 1 d .
H30A H -0.154139 0.564110 0.195887 0.158 Uiso 1 1 calc GR
H30B H -0.027221 0.463904 0.211054 0.158 Uiso 1 1 calc GR
H30C H -0.049760 0.481824 0.168117 0.158 Uiso 1 1 calc GR
C31 C 0.0978(9) 0.6905(7) 0.22731(14) 0.117(2) Uani 1 1 d .
H31A H 0.183977 0.753263 0.225243 0.176 Uiso 1 1 calc GR
H31B H 0.124733 0.635755 0.247553 0.176 Uiso 1 1 calc GR
H31C H -0.009997 0.729226 0.231792 0.176 Uiso 1 1 calc GR

loop_
_atom_site_aniso_label
_atom_site_aniso_U_11
_atom_site_aniso_U_22
_atom_site_aniso_U_33
_atom_site_aniso_U_23
_atom_site_aniso_U_13
_atom_site_aniso_U_12
S1 0.0606(5) 0.0476(4) 0.0549(5) 0.0082(4) -0.0002(4) -0.0083(4)
O1 0.0705(15) 0.0540(12) 0.0356(12) 0.0059(10) -0.0073(11) 0.0040(11)
O2 0.0421(12) 0.0688(14) 0.0566(15) -0.0125(12) -0.0077(10) 0.0056(11)
O3 0.0672(16) 0.0597(14) 0.0637(16) 0.0079(12) 0.0138(13) -0.0112(12)
O4 0.0478(12) 0.0553(12) 0.0744(17) -0.0133(12) 0.0127(12) 0.0007(11)
O5 0.0729(16) 0.0690(15) 0.0659(17) 0.0154(13) 0.0265(14) -0.0017(13)
O6 0.0802(19) 0.0655(15) 0.0799(19) 0.0081(13) -0.0165(15) -0.0242(14)
N2 0.0392(12) 0.0467(12) 0.0397(14) -0.0039(11) -0.0057(10) 0.0081(11)
N1 0.0593(16) 0.0428(12) 0.0383(14) 0.0058(11) -0.0039(13) -0.0059(12)
C1 0.0425(15) 0.0513(16) 0.0407(17) 0.0009(13) -0.0076(13) 0.0006(13)
C2 0.0375(14) 0.0455(14) 0.0328(15) -0.0007(12) -0.0006(12) 0.0012(12)
C3 0.0414(14) 0.0480(15) 0.0369(16) 0.0022(13) -0.0013(14) 0.0026(13)
C4 0.0516(18) 0.0549(17) 0.0381(17) 0.0008(14) -0.0023(14) -0.0071(14)
C5 0.0508(17) 0.0544(17) 0.0366(16) 0.0011(13) -0.0037(15) -0.0071(15)
C6 0.081(3) 0.071(2) 0.0379(18) 0.0035(16) -0.0138(18) -0.005(2)
C7 0.121(4) 0.083(3) 0.039(2) 0.0003(19) -0.007(2) -0.014(3)
C8 0.123(4) 0.080(3) 0.047(2) -0.023(2) 0.000(2) -0.014(3)
C9 0.094(3) 0.0542(18) 0.053(2) -0.0081(16) -0.003(2) -0.004(2)
C10 0.077(3) 0.0541(18) 0.057(2) 0.0051(17) -0.0200(19) 0.0073(18)
C11 0.108(4) 0.073(3) 0.103(4) 0.006(3) -0.024(3) 0.029(3)
C12 0.0432(16) 0.0513(17) 0.0422(17) -0.0056(14) 0.0019(14) -0.0029(14)
C13 0.069(3) 0.087(3) 0.133(5) -0.037(3) 0.036(3) -0.003(2)
C14 0.116(6) 0.129(5) 0.387(15) -0.115(8) 0.116(8) -0.009(5)
C15 0.0392(14) 0.0445(15) 0.0413(17) 0.0014(13) -0.0040(13) 0.0032(12)
C16 0.0445(16) 0.0448(15) 0.0385(16) -0.0004(13) -0.0029(14) -0.0034(12)
C17 0.057(2) 0.065(2) 0.0477(19) -0.0092(16) -0.0027(16) 0.0093(17)
C18 0.075(3) 0.073(2) 0.063(2) -0.021(2) 0.000(2) 0.012(2)
C19 0.086(3) 0.082(3) 0.047(2) -0.022(2) 0.002(2) -0.006(2)
C20 0.085(3) 0.076(2) 0.042(2) -0.0028(18) -0.015(2) -0.008(2)
C21 0.057(2) 0.0578(18) 0.0495(19) -0.0040(15) -0.0133(17) 0.0002(16)
C22 0.070(2) 0.0411(15) 0.0475(19) 0.0046(14) 0.0032(16) 0.0006(14)
C23 0.109(3) 0.0531(18) 0.064(2) -0.0106(18) -0.022(2) 0.016(2)
C24 0.098(3) 0.056(2) 0.086(3) -0.005(2) -0.028(3) 0.015(2)
C25 0.084(3) 0.0537(19) 0.070(3) 0.0150(18) 0.003(2) 0.003(2)
C26 0.104(3) 0.065(2) 0.060(2) 0.0027(19) 0.018(3) 0.024(2)
C27 0.111(4) 0.058(2) 0.047(2) -0.0018(17) -0.001(2) 0.006(2)
C28 0.089(3) 0.082(3) 0.109(4) 0.018(3) 0.006(3) 0.019(3)
O7 0.0516(14) 0.104(2) 0.0744(18) 0.0317(17) 0.0102(13) 0.0081(15)
C29 0.053(2) 0.094(3) 0.074(3) 0.031(2) 0.016(2) 0.023(2)
C30 0.103(4) 0.087(3) 0.126(4) 0.031(3) 0.032(4) 0.013(3)
C31 0.099(4) 0.169(6) 0.083(4) 0.001(4) 0.003(3) 0.030(4)

loop_
_atom_type_symbol
_atom_type_description
_atom_type_scat_dispersion_real
_atom_type_scat_dispersion_imag
_atom_type_scat_source
C C 0.0033 0.0016 'International Tables Vol C Tables 4.2.6.8 and 6.1.1.4'
H H 0.0000 0.0000 'International Tables Vol C Tables 4.2.6.8 and 6.1.1.4'
N N 0.0061 0.0033 'International Tables Vol C Tables 4.2.6.8 and 6.1.1.4'
O O 0.0106 0.0060 'International Tables Vol C Tables 4.2.6.8 and 6.1.1.4'
S S 0.1246 0.1234 'International Tables Vol C Tables 4.2.6.8 and 6.1.1.4'

loop_
_geom_angle_atom_site_label_1
_geom_angle_atom_site_label_2
_geom_angle_atom_site_label_3
_geom_angle
O5 S1 N1 106.73(15)
O5 S1 C22 109.52(17)
O6 S1 O5 119.74(19)
O6 S1 N1 105.41(15)
O6 S1 C22 109.26(17)
N1 S1 C22 105.12(15)
C12 O4 C13 117.1(3)
C2 N2 H2 119.0
C15 N2 H2 119.0
C15 N2 C2 122.1(2)
C3 N1 S1 118.4(2)
C3 N1 C4 120.0(2)
C4 N1 S1 121.6(2)
C2 C1 H1 107.3
C5 C1 H1 107.3
C5 C1 C2 106.5(2)
C10 C1 H1 107.3
C10 C1 C2 113.2(3)
C10 C1 C5 114.8(3)
N2 C2 C1 108.9(2)
N2 C2 C3 108.9(2)
N2 C2 C12 110.4(2)
C1 C2 C12 110.1(2)
C3 C2 C1 108.2(2)
C3 C2 C12 110.3(2)
O1 C3 N1 122.7(3)
O1 C3 C2 121.3(3)
N1 C3 C2 115.9(2)
C5 C4 N1 117.1(3)
C9 C4 N1 122.2(3)
C9 C4 C5 120.7(3)
C4 C5 C1 118.4(3)
C4 C5 C6 118.8(3)
C6 C5 C1 122.7(3)
C5 C6 H6 119.6
C7 C6 C5 120.8(4)
C7 C6 H6 119.6
C6 C7 H7 120.0
C6 C7 C8 119.9(4)
C8 C7 H7 120.0
C7 C8 H8 119.7
C7 C8 C9 120.7(4)
C9 C8 H8 119.7
C4 C9 C8 119.0(4)
C4 C9 H9 120.5
C8 C9 H9 120.5
C1 C10 H10 118.1
C11 C10 C1 123.8(4)
C11 C10 H10 118.1
C10 C11 H11A 120.0
C10 C11 H11B 120.0
H11A C11 H11B 120.0
O3 C12 O4 126.7(3)
O3 C12 C2 124.2(3)
O4 C12 C2 108.9(3)
O4 C13 H13A 109.6
O4 C13 H13B 109.6
H13A C13 H13B 108.1
C14 C13 O4 110.2(5)
C14 C13 H13A 109.6
C14 C13 H13B 109.6
C13 C14 H14A 109.5
C13 C14 H14B 109.5
C13 C14 H14C 109.5
H14A C14 H14B 109.5
H14A C14 H14C 109.5
H14B C14 H14C 109.5
O2 C15 N2 122.5(3)
O2 C15 C16 122.2(3)
N2 C15 C16 115.3(3)
C17 C16 C15 123.1(3)
C17 C16 C21 118.8(3)
C21 C16 C15 118.0(3)
C16 C17 H17 119.7
C16 C17 C18 120.7(3)
C18 C17 H17 119.7
C17 C18 H18 120.5
C17 C18 C19 119.0(4)
C19 C18 H18 120.5
C18 C19 H19 119.6
C20 C19 C18 120.8(4)
C20 C19 H19 119.6
C19 C20 H20 119.9
C19 C20 C21 120.2(4)
C21 C20 H20 119.9
C16 C21 C20 120.4(3)
C16 C21 H21 119.8
C20 C21 H21 119.8
C23 C22 S1 120.0(3)
C23 C22 C27 119.8(4)
C27 C22 S1 120.0(3)
C22 C23 H23 120.1
C24 C23 C22 119.7(4)
C24 C23 H23 120.1
C23 C24 H24 118.9
C25 C24 C23 122.3(4)
C25 C24 H24 118.9
C24 C25 C26 117.3(4)
C24 C25 C28 121.4(5)
C26 C25 C28 121.3(4)
C25 C26 H26 119.1
C27 C26 C25 121.8(4)
C27 C26 H26 119.1
C22 C27 C26 119.0(4)
C22 C27 H27 120.5
C26 C27 H27 120.5
C25 C28 H28A 109.5
C25 C28 H28B 109.5
C25 C28 H28C 109.5
H28A C28 H28B 109.5
H28A C28 H28C 109.5
H28B C28 H28C 109.5
C29 O7 H7A 109.5
O7 C29 H29 107.3
O7 C29 C30 111.3(4)
O7 C29 C31 110.4(4)
C30 C29 H29 107.3
C30 C29 C31 112.9(4)
C31 C29 H29 107.3
C29 C30 H30A 109.5
C29 C30 H30B 109.5
C29 C30 H30C 109.5
H30A C30 H30B 109.5
H30A C30 H30C 109.5
H30B C30 H30C 109.5
C29 C31 H31A 109.5
C29 C31 H31B 109.5
C29 C31 H31C 109.5
H31A C31 H31B 109.5
H31A C31 H31C 109.5
H31B C31 H31C 109.5

loop_
_geom_bond_atom_site_label_1
_geom_bond_atom_site_label_2
_geom_bond_distance
S1 O5 1.425(3)
S1 O6 1.418(3)
S1 N1 1.716(3)
S1 C22 1.746(4)
O1 C3 1.205(4)
O2 C15 1.218(4)
O3 C12 1.184(4)
O4 C12 1.323(4)
O4 C13 1.453(5)
N2 H2 0.8600
N2 C2 1.448(4)
N2 C15 1.347(4)
N1 C3 1.397(4)
N1 C4 1.449(4)
C1 H1 0.9800
C1 C2 1.555(4)
C1 C5 1.518(4)
C1 C10 1.503(4)
C2 C3 1.535(4)
C2 C12 1.557(4)
C4 C5 1.387(5)
C4 C9 1.376(5)
C5 C6 1.389(4)
C6 H6 0.9300
C6 C7 1.366(6)
C7 H7 0.9300
C7 C8 1.369(7)
C8 H8 0.9300
C8 C9 1.391(5)
C9 H9 0.9300
C10 H10 0.9300
C10 C11 1.283(6)
C11 H11A 0.9300
C11 H11B 0.9300
C13 H13A 0.9700
C13 H13B 0.9700
C13 C14 1.369(8)
C14 H14A 0.9600
C14 H14B 0.9600
C14 H14C 0.9600
C15 C16 1.501(4)
C16 C17 1.376(5)
C16 C21 1.381(4)
C17 H17 0.9300
C17 C18 1.383(5)
C18 H18 0.9300
C18 C19 1.389(6)
C19 H19 0.9300
C19 C20 1.339(7)
C20 H20 0.9300
C20 C21 1.384(5)
C21 H21 0.9300
C22 C23 1.380(5)
C22 C27 1.381(5)
C23 H23 0.9300
C23 C24 1.380(6)
C24 H24 0.9300
C24 C25 1.363(6)
C25 C26 1.396(6)
C25 C28 1.488(7)
C26 H26 0.9300
C26 C27 1.387(7)
C27 H27 0.9300
C28 H28A 0.9600
C28 H28B 0.9600
C28 H28C 0.9600
O7 H7A 0.8200
O7 C29 1.435(5)
C29 H29 0.9800
C29 C30 1.473(7)
C29 C31 1.507(7)
C30 H30A 0.9600
C30 H30B 0.9600
C30 H30C 0.9600
C31 H31A 0.9600
C31 H31B 0.9600
C31 H31C 0.9600
